data_7103897
loop_
_publ_author_name
'Aragoni, M. Carla'
'Arca, Massimiliano'
'Devillanova, Francesco A.'
'Isaia, Francesco'
'Lippolis, Vito'
'Mancini, Annalisa'
'Pala, Luca'
'Slawin, Alexandra M. Z.'
'Woollins, J. Derek'

_publ_section_title
;
 First example of an infinite polybromide 2D-network
;
_journal_coden_ASTM CHCOFS
_journal_issue 17
_journal_name_full
;
 Chemical Communications (Cambridge, United Kingdom)
;
_journal_page_first 2226
_journal_page_last 2227
_journal_paper_doi 10.1039/b306841b
_journal_year 2003
_chemical_formula_moiety 'C14 H20 Br2 N4 S6.(Br2)3.(Br)2'
_chemical_formula_sum 'C14 H20 Br10 N4 S6'
_chemical_formula_weight 1235.80
_space_group_IT_number 14
_symmetry_cell_setting monoclinic
_symmetry_space_group_name_Hall '-P 2ybc'
_symmetry_space_group_name_H-M 'P 1 21/c 1'
_atom_sites_solution_hydrogens geom
_atom_sites_solution_primary direct
_atom_sites_solution_secondary difmap
_audit_creation_method SHELXL-97
_cell_angle_alpha 90.00
_cell_angle_beta 112.671(3)
_cell_angle_gamma 90.00
_cell_formula_units_Z 2
_cell_length_a 12.893(2)
_cell_length_b 13.401(2)
_cell_length_c 10.6610(17)
_cell_measurement_reflns_used 122
_cell_measurement_temperature 293(2)
_cell_measurement_theta_max 168
_cell_measurement_theta_min 12
_cell_volume 1699.6(5)
_computing_cell_refinement 'Bruker SMART'
_computing_data_collection 'Bruker SMART'
_computing_data_reduction 'Bruker SHELXTL'
_computing_molecular_graphics 'Bruker SHELXTL'
_computing_publication_material 'Bruker SHELXTL'
_computing_structure_refinement 'SHELXL-97 (Sheldrick, 1997)'
_computing_structure_solution 'SHELXS-97 (Sheldrick, 1990)'
_diffrn_ambient_temperature 293(2)
_diffrn_detector_area_resol_mean 0.9
_diffrn_measured_fraction_theta_full 0.979
_diffrn_measured_fraction_theta_max 0.979
_diffrn_measurement_device_type 'CCD area detector'
_diffrn_measurement_method 'phi and omega scans'
_diffrn_radiation_monochromator graphite
_diffrn_radiation_source 'fine-focus sealed tube'
_diffrn_radiation_type MoK\a
_diffrn_radiation_wavelength 0.71073
_diffrn_reflns_av_R_equivalents 0.0680
_diffrn_reflns_av_sigmaI/netI 0.0968
_diffrn_reflns_limit_h_max 13
_diffrn_reflns_limit_h_min -14
_diffrn_reflns_limit_k_max 14
_diffrn_reflns_limit_k_min -14
_diffrn_reflns_limit_l_max 11
_diffrn_reflns_limit_l_min -9
_diffrn_reflns_number 8183
_diffrn_reflns_theta_full 23.25
_diffrn_reflns_theta_max 23.25
_diffrn_reflns_theta_min 1.71
_exptl_absorpt_coefficient_mu 12.173
_exptl_absorpt_correction_T_max 1.00000
_exptl_absorpt_correction_T_min 0.653024
_exptl_absorpt_correction_type multi-scan
_exptl_crystal_colour orange
_exptl_crystal_density_diffrn 2.415
_exptl_crystal_density_method 'not measured'
_exptl_crystal_description block
_exptl_crystal_F_000 1156
_exptl_crystal_size_max 0.08
_exptl_crystal_size_mid 0.08
_exptl_crystal_size_min 0.04
_refine_diff_density_max 0.899
_refine_diff_density_min -0.646
_refine_diff_density_rms 0.120
_refine_ls_extinction_coef 0.0008(2)
_refine_ls_extinction_expression Fc^*^=kFc[1+0.001xFc^2^\l^3^/sin(2\q)]^-1/4^
_refine_ls_extinction_method SHELXL
_refine_ls_goodness_of_fit_ref 0.849
_refine_ls_hydrogen_treatment mixed
_refine_ls_matrix_type full
_refine_ls_number_parameters 155
_refine_ls_number_reflns 2379
_refine_ls_number_restraints 0
_refine_ls_restrained_S_all 0.849
_refine_ls_R_factor_all 0.1187
_refine_ls_R_factor_gt 0.0469
_refine_ls_shift/su_max 0.006
_refine_ls_shift/su_mean 0.001
_refine_ls_structure_factor_coef Fsqd
_refine_ls_weighting_details 'calc w=1/[\s^2^(Fo^2^)+(0.0560P)^2^+0.0000P] where P=(Fo^2^+2Fc^2^)/3'
_refine_ls_weighting_scheme calc
_refine_ls_wR_factor_gt 0.0909
_refine_ls_wR_factor_ref 0.1095
_reflns_number_gt 1168
_reflns_number_total 2379
_reflns_threshold_expression >2sigma(I)
_cod_data_source_file b306841b.txt
_cod_data_source_block 1Et5Br2
_cod_depositor_comments
;
The following automatic conversions were performed:
'_symmetry_cell_setting' value 'Monoclinic' changed to 'monoclinic'
according to '/home/saulius/struct/CIF-dictionaries/cif_core.dic'
dictionary named 'cif_core.dic' version 2.4.1 from
2010-06-29.

'_exptl_absorpt_correction_type' value 'Multiscan' changed to
'multi-scan' according to
'/home/saulius/struct/CIF-dictionaries/cif_core.dic' dictionary named
'cif_core.dic' version 2.4.1 from 2010-06-29.

Automatic conversion script
Id: cif_fix_enum 1527 2010-12-29 10:47:43Z saulius 
;
_cod_original_sg_symbol_H-M P2(1)/c
_cod_database_code 7103897

loop_
_symmetry_equiv_pos_as_xyz
'x, y, z'
'-x, y+1/2, -z+1/2'
'-x, -y, -z'
'x, -y-1/2, z-1/2'

loop_
_atom_site_label
_atom_site_type_symbol
_atom_site_fract_x
_atom_site_fract_y
_atom_site_fract_z
_atom_site_U_iso_or_equiv
_atom_site_adp_type
_atom_site_occupancy
_atom_site_symmetry_multiplicity
_atom_site_calc_flag
_atom_site_refinement_flags
_atom_site_disorder_assembly
_atom_site_disorder_group
Br1 Br 0.12442(11) 0.81126(9) -0.74042(12) 0.0709(4) Uani 1 1 d . . .
S1 S 0.1157(2) 0.6814(2) -0.8777(3) 0.0615(9) Uani 1 1 d . . .
C1 C 0.2364(9) 0.6177(8) -0.7764(10) 0.045(3) Uani 1 1 d . . .
N2 N 0.3416(8) 0.6371(6) -0.7616(8) 0.048(2) Uani 1 1 d . . .
C3 C 0.4115(8) 0.5627(7) -0.6820(10) 0.041(3) Uani 1 1 d . . .
S3 S 0.5544(2) 0.5592(2) -0.6465(3) 0.0579(8) Uani 1 1 d . . .
C4 C 0.3455(8) 0.4986(7) -0.6458(9) 0.041(2) Uani 1 1 d . . .
S4 S 0.3791(2) 0.38878(19) -0.5531(3) 0.0569(8) Uani 1 1 d . . .
N5 N 0.2362(7) 0.5366(7) -0.7009(8) 0.046(2) Uani 1 1 d . . .
C6 C 0.3776(11) 0.7172(10) -0.8313(14) 0.083(4) Uani 1 1 d . . .
H6A H 0.4314 0.6916 -0.8666 0.100 Uiso 1 1 calc R . .
H6B H 0.3135 0.7436 -0.9065 0.100 Uiso 1 1 calc R . .
C7 C 0.4284(13) 0.7940(11) -0.7325(17) 0.121(6) Uani 1 1 d . . .
H7A H 0.4530 0.8475 -0.7742 0.181 Uiso 1 1 calc R . .
H7B H 0.4917 0.7669 -0.6587 0.181 Uiso 1 1 calc R . .
H7C H 0.3743 0.8188 -0.6986 0.181 Uiso 1 1 calc R . .
C8 C 0.1390(8) 0.4937(9) -0.6840(12) 0.067(3) Uani 1 1 d . . .
H8A H 0.1487 0.4220 -0.6723 0.080 Uiso 1 1 calc R . .
H8B H 0.0723 0.5060 -0.7651 0.080 Uiso 1 1 calc R . .
C9 C 0.1233(10) 0.5383(12) -0.5616(15) 0.104(5) Uani 1 1 d . . .
H9A H 0.0589 0.5086 -0.5522 0.155 Uiso 1 1 calc R . .
H9B H 0.1121 0.6090 -0.5739 0.155 Uiso 1 1 calc R . .
H9C H 0.1889 0.5255 -0.4811 0.155 Uiso 1 1 calc R . .
Br2 Br 0.15539(9) 0.49986(8) -1.05737(10) 0.0546(4) Uani 1 1 d . . .
Br3 Br 0.40246(14) 0.49560(12) -1.01532(15) 0.1077(6) Uani 1 1 d . . .
Br4 Br 0.17868(12) 0.34082(10) -1.25723(14) 0.0842(5) Uani 1 1 d . . .
Br5 Br 0.18418(13) 0.20718(11) -1.39839(14) 0.0941(6) Uani 1 1 d . . .

loop_
_atom_site_aniso_label
_atom_site_aniso_U_11
_atom_site_aniso_U_22
_atom_site_aniso_U_33
_atom_site_aniso_U_23
_atom_site_aniso_U_13
_atom_site_aniso_U_12
Br1 0.0792(10) 0.0729(8) 0.0607(9) 0.0043(7) 0.0270(7) 0.0218(7)
S1 0.060(2) 0.0619(19) 0.0501(19) 0.0034(15) 0.0074(14) 0.0118(16)
C1 0.045(8) 0.055(7) 0.031(7) -0.005(6) 0.009(5) 0.000(6)
N2 0.049(7) 0.047(6) 0.048(6) 0.004(5) 0.018(5) -0.006(5)
C3 0.043(7) 0.041(6) 0.041(6) 0.002(5) 0.019(5) 0.010(6)
S3 0.048(2) 0.081(2) 0.0496(19) 0.0106(16) 0.0248(14) -0.0002(16)
C4 0.039(7) 0.043(6) 0.038(6) 0.004(6) 0.013(5) -0.005(6)
S4 0.052(2) 0.0500(17) 0.061(2) 0.0080(15) 0.0132(15) -0.0066(14)
N5 0.030(6) 0.076(7) 0.037(5) -0.003(5) 0.017(4) -0.006(5)
C6 0.064(9) 0.079(11) 0.096(12) 0.019(9) 0.020(8) 0.003(7)
C7 0.144(16) 0.089(11) 0.147(17) 0.057(12) 0.076(13) 0.026(11)
C8 0.029(7) 0.085(9) 0.081(9) 0.033(8) 0.014(6) 0.010(6)
C9 0.051(9) 0.162(14) 0.118(13) 0.013(11) 0.055(9) 0.019(8)
Br2 0.0569(7) 0.0514(7) 0.0525(7) -0.0014(6) 0.0177(5) -0.0052(6)
Br3 0.1311(14) 0.1267(13) 0.0815(10) -0.0452(10) 0.0589(9) -0.0635(11)
Br4 0.1013(11) 0.0700(9) 0.0675(10) 0.0033(7) 0.0173(8) -0.0153(8)
Br5 0.0919(12) 0.1229(13) 0.0653(9) -0.0161(9) 0.0279(8) -0.0018(9)

loop_
_atom_type_symbol
_atom_type_description
_atom_type_scat_dispersion_real
_atom_type_scat_dispersion_imag
_atom_type_scat_source
C C 0.0033 0.0016 'International Tables Vol C Tables 4.2.6.8 and 6.1.1.4'
H H 0.0000 0.0000 'International Tables Vol C Tables 4.2.6.8 and 6.1.1.4'
N N 0.0061 0.0033 'International Tables Vol C Tables 4.2.6.8 and 6.1.1.4'
S S 0.1246 0.1234 'International Tables Vol C Tables 4.2.6.8 and 6.1.1.4'
Br Br -0.2901 2.4595 'International Tables Vol C Tables 4.2.6.8 and 6.1.1.4'

loop_
_geom_angle_atom_site_label_1
_geom_angle_atom_site_label_2
_geom_angle_atom_site_label_3
_geom_angle
_geom_angle_site_symmetry_1
_geom_angle_site_symmetry_3
_geom_angle_publ_flag
C1 S1 Br1 99.6(3) . . ?
N2 C1 N5 108.8(9) . . ?
N2 C1 S1 127.3(9) . . ?
N5 C1 S1 123.9(9) . . ?
C1 N2 C3 108.8(9) . . ?
C1 N2 C6 125.9(10) . . ?
C3 N2 C6 124.9(10) . . ?
C4 C3 N2 107.3(9) . . ?
C4 C3 S3 130.3(8) . . ?
N2 C3 S3 122.4(8) . . ?
C3 S3 S4 101.5(3) . 3_664 ?
C3 C4 N5 106.8(8) . . ?
C3 C4 S4 130.6(8) . . ?
N5 C4 S4 122.6(8) . . ?
C4 S4 S3 102.3(3) . 3_664 ?
C1 N5 C4 108.0(8) . . ?
C1 N5 C8 126.3(9) . . ?
C4 N5 C8 125.6(9) . . ?
C7 C6 N2 107.1(11) . . ?
N5 C8 C9 111.0(10) . . ?

loop_
_geom_bond_atom_site_label_1
_geom_bond_atom_site_label_2
_geom_bond_distance
_geom_bond_site_symmetry_2
_geom_bond_publ_flag
Br1 S1 2.249(3) . ?
S1 C1 1.738(10) . ?
C1 N2 1.329(12) . ?
C1 N5 1.354(12) . ?
N2 C3 1.392(12) . ?
N2 C6 1.479(14) . ?
C3 C4 1.365(12) . ?
C3 S3 1.733(10) . ?
S3 S4 2.084(4) 3_664 ?
C4 N5 1.398(11) . ?
C4 S4 1.732(10) . ?
S4 S3 2.084(4) 3_664 ?
N5 C8 1.452(12) . ?
C6 C7 1.437(17) . ?
C8 C9 1.519(15) . ?
Br3 Br3 2.411(3) 3_663 ?
Br4 Br5 2.358(2) . ?

loop_
_geom_torsion_atom_site_label_1
_geom_torsion_atom_site_label_2
_geom_torsion_atom_site_label_3
_geom_torsion_atom_site_label_4
_geom_torsion
_geom_torsion_site_symmetry_1
_geom_torsion_site_symmetry_2
_geom_torsion_site_symmetry_3
_geom_torsion_site_symmetry_4
_geom_torsion_publ_flag
Br1 S1 C1 N2 -81.0(9) . . . . ?
Br1 S1 C1 N5 100.7(8) . . . . ?
N5 C1 N2 C3 4.2(10) . . . . ?
S1 C1 N2 C3 -174.2(7) . . . . ?
N5 C1 N2 C6 177.4(10) . . . . ?
S1 C1 N2 C6 -1.0(15) . . . . ?
C1 N2 C3 C4 -1.5(11) . . . . ?
C6 N2 C3 C4 -174.8(10) . . . . ?
C1 N2 C3 S3 177.1(7) . . . . ?
C6 N2 C3 S3 3.8(14) . . . . ?
C4 C3 S3 S4 -78.4(9) . . . 3_664 ?
N2 C3 S3 S4 103.4(8) . . . 3_664 ?
N2 C3 C4 N5 -1.7(10) . . . . ?
S3 C3 C4 N5 179.9(7) . . . . ?
N2 C3 C4 S4 177.4(7) . . . . ?
S3 C3 C4 S4 -1.1(15) . . . . ?
C3 C4 S4 S3 81.0(9) . . . 3_664 ?
N5 C4 S4 S3 -100.1(7) . . . 3_664 ?
N2 C1 N5 C4 -5.3(10) . . . . ?
S1 C1 N5 C4 173.2(7) . . . . ?
N2 C1 N5 C8 176.9(9) . . . . ?
S1 C1 N5 C8 -4.6(14) . . . . ?
C3 C4 N5 C1 4.3(10) . . . . ?
S4 C4 N5 C1 -174.9(7) . . . . ?
C3 C4 N5 C8 -177.9(9) . . . . ?
S4 C4 N5 C8 2.9(13) . . . . ?
C1 N2 C6 C7 105.7(12) . . . . ?
C3 N2 C6 C7 -82.2(14) . . . . ?
C1 N5 C8 C9 -91.0(12) . . . . ?
C4 N5 C8 C9 91.5(13) . . . . ?
